data_1509223
loop_
_publ_author_name
'Ibers, J.A.'
'Wu, P.'
'Cody, J.A.'
'Pell, M.A.'

_publ_section_title
;
 Synthesis and structure of Ba Sc3 Ag S6
;
_journal_name_full 'Journal of Alloys Compd.'
_journal_page_first 199
_journal_page_last 202
_journal_paper_doi 10.1016/0925-8388(95)01556-6
_journal_volume 224
_journal_year 1995
_chemical_formula_sum 'Ag Ba S6 Sc3'
_chemical_name_systematic 'Ba Sc3 Ag S6'
_space_group_IT_number 62
_symmetry_space_group_name_Hall '-P 2ac 2n'
_symmetry_space_group_name_H-M 'P n m a'
_cell_angle_alpha 90
_cell_angle_beta 90
_cell_angle_gamma 90
_cell_formula_units_Z 8
_cell_length_a 16.154
_cell_length_b 11.108
_cell_length_c 10.914
_cell_volume 1958.393
_citation_journal_id_ASTM JALCEU
_cod_data_source_file silver1-2_71.cif
_cod_data_source_block Ag1Ba1S6Sc3
_cod_original_formula_sum 'Ag1 Ba1 S6 Sc3'
_cod_database_code 1509223

loop_
_symmetry_equiv_pos_as_xyz
x,y,z
-x+1/2,-y,z+1/2
x+1/2,-y+1/2,-z+1/2
-x,y+1/2,-z
-x,-y,-z
x-1/2,y,-z-1/2
-x-1/2,y-1/2,z-1/2
x,-y-1/2,z

loop_
_atom_site_label
_atom_site_type_symbol
_atom_site_fract_x
_atom_site_fract_y
_atom_site_fract_z
_atom_site_occupancy
_atom_site_U_iso_or_equiv
Ba1 Ba+2 0.29645 0.05647 0.23482 1 0.0
Sc2 Sc+3 0.0868 0.5856 0.4219 1 0.0
S3 S-2 0.5757 0.079 0.5862 1 0.0
S2 S-2 0.0207 0.25 0.6376 1 0.0
S8 S-2 0.3214 0.25 0.0111 1 0.0
S6 S-2 0.4854 0.0835 0.1355 1 0.0
S4 S-2 0.1379 0.25 0.2028 1 0.0
Sc3 Sc+3 0.0344 0.0832 0.141 1 0.0
S5 S-2 0.4266 0.25 0.4089 1 0.0
Ag1 Ag+1 0.28814 0.25 0.5443 1 0.0
Sc1 Sc+3 0.0931 0.25 0.43 1 0.0
S7 S-2 0.1322 0.5881 0.1988 1 0.0
Sc4 Sc+3 0.4753 0.25 0.6391 1 0.0
Ag2 Ag+1 0.67854 0.25 0.5514 1 0.0
S1 S-2 0.1898 0.0772 0.4791 1 0.0
